data_4130366
loop_
_publ_author_name
'Xu, Weici'
'Arieno, Marcus'
'L\"ow, Henrik'
'Huang, Kaifang'
'Xie, Xiulan'
'Cruchter, Thomas'
'Ma, Qiao'
'Xi, Jianwei'
'Huang, Biao'
'Wiest, Olaf'
'Gong, Lei'
'Meggers, Eric'

_publ_section_title
;
 Metal-Templated Design: Enantioselective Hydrogen-Bond-Driven Catalysis
 Requiring Only Parts-per-Million Catalyst Loading.
;
_journal_issue 28
_journal_name_full 'Journal of the American Chemical Society'
_journal_page_first 8774
_journal_page_last 8780
_journal_paper_doi 10.1021/jacs.6b02769
_journal_volume 138
_journal_year 2016
_chemical_formula_moiety 'C34 H23 Cl Ir N5 O2&#x00A3;&#x00AC;CH2Cl2, CH2Cl2'
_chemical_formula_sum 'C36 H27 Cl5 Ir N5 O2'
_chemical_formula_weight 931.08
_space_group_IT_number 14
_space_group_name_Hall '-P 2yn'
_space_group_name_H-M_alt 'P 1 21/n 1'
_symmetry_cell_setting monoclinic
_symmetry_space_group_name_H-M 'P 1 21/n 1'
_atom_sites_solution_hydrogens geom
_atom_sites_solution_primary direct
_atom_sites_solution_secondary difmap
_audit_creation_method SHELXL-97
_cell_angle_alpha 90.00
_cell_angle_beta 104.915(3)
_cell_angle_gamma 90.00
_cell_formula_units_Z 4
_cell_length_a 10.3862(3)
_cell_length_b 21.7927(7)
_cell_length_c 15.7223(5)
_cell_measurement_reflns_used 6730
_cell_measurement_temperature 100(2)
_cell_measurement_theta_max 26.0
_cell_measurement_theta_min 1.82
_cell_volume 3438.74(19)
_computing_cell_refinement 'Bruker FRAMBO'
_computing_data_collection 'Bruker FRAMBO'
_computing_data_reduction 'Bruker FRAMBO'
_computing_molecular_graphics 'Bruker SHELXTL'
_computing_publication_material 'Bruker SHELXTL'
_computing_structure_refinement 'SHELXL-97 (Sheldrick, 1997)'
_computing_structure_solution 'SHELXS-97 (Sheldrick, 1990)'
_diffrn_ambient_temperature 100(2)
_diffrn_measured_fraction_theta_full 0.996
_diffrn_measured_fraction_theta_max 0.996
_diffrn_measurement_device_type 'multiwire proportional'
_diffrn_measurement_method 'phi and omega scans'
_diffrn_radiation_monochromator graphite
_diffrn_radiation_source 'fine-focus sealed tube'
_diffrn_radiation_type MoK\a
_diffrn_radiation_wavelength 0.71073
_diffrn_reflns_av_R_equivalents 0.0390
_diffrn_reflns_av_sigmaI/netI 0.0490
_diffrn_reflns_limit_h_max 12
_diffrn_reflns_limit_h_min -10
_diffrn_reflns_limit_k_max 19
_diffrn_reflns_limit_k_min -26
_diffrn_reflns_limit_l_max 18
_diffrn_reflns_limit_l_min -19
_diffrn_reflns_number 15826
_diffrn_reflns_theta_full 26.00
_diffrn_reflns_theta_max 26.00
_diffrn_reflns_theta_min 3.46
_exptl_absorpt_coefficient_mu 4.314
_exptl_absorpt_correction_T_max 0.5834
_exptl_absorpt_correction_T_min 0.4119
_exptl_absorpt_correction_type empirical
_exptl_absorpt_process_details SADABS
_exptl_crystal_colour Yellow
_exptl_crystal_density_diffrn 1.798
_exptl_crystal_density_method 'not measured'
_exptl_crystal_description Block
_exptl_crystal_F_000 1824
_exptl_crystal_size_max 0.25
_exptl_crystal_size_mid 0.18
_exptl_crystal_size_min 0.14
_refine_diff_density_max 1.947
_refine_diff_density_min -2.642
_refine_diff_density_rms 0.176
_refine_ls_extinction_method none
_refine_ls_goodness_of_fit_ref 0.995
_refine_ls_hydrogen_treatment constr
_refine_ls_matrix_type full
_refine_ls_number_parameters 442
_refine_ls_number_reflns 6730
_refine_ls_number_restraints 0
_refine_ls_restrained_S_all 0.995
_refine_ls_R_factor_all 0.0501
_refine_ls_R_factor_gt 0.0418
_refine_ls_shift/su_max 0.002
_refine_ls_shift/su_mean 0.000
_refine_ls_structure_factor_coef Fsqd
_refine_ls_weighting_details 'calc w=1/[\s^2^(Fo^2^)+(0.1012P)^2^+0.0000P] where P=(Fo^2^+2Fc^2^)/3'
_refine_ls_weighting_scheme calc
_refine_ls_wR_factor_gt 0.1264
_refine_ls_wR_factor_ref 0.1349
_reflns_number_gt 5884
_reflns_number_total 6730
_reflns_threshold_expression >2sigma(I)
_cod_data_source_file ja6b02769_si_002.cif
_cod_data_source_block hb1
_cod_depositor_comments
;
The following automatic conversions were performed:

data item '_exptl_absorpt_correction_type' value 'Empirical' was
changed to 'empirical' in accordance with the
/home/saulius/struct/COD-crude-data/automatic-downloads/DataCite-retrospective/ACS/depositions/lib/dictionaries/cif_core.dic
dictionary named 'cif_core.dic' version 2.4.2 last updated on
2011-04-26.

data item '_symmetry_cell_setting' value 'Monoclinic' was changed to
'monoclinic' in accordance with the
/home/saulius/struct/COD-crude-data/automatic-downloads/DataCite-retrospective/ACS/depositions/lib/dictionaries/cif_core.dic
dictionary named 'cif_core.dic' version 2.4.2 last updated on
2011-04-26.

Automatic conversion script
Id: cif_fix_values 6909 2019-04-08 15:41:33Z antanas 
;
_cod_original_cell_volume 3438.74(18)
_cod_original_sg_symbol_H-M 'P2(1)/n  '
_cod_database_code 4130366

loop_
_symmetry_equiv_pos_as_xyz
'x, y, z'
'-x+1/2, y+1/2, -z+1/2'
'-x, -y, -z'
'x-1/2, -y-1/2, z-1/2'

loop_
_atom_site_label
_atom_site_type_symbol
_atom_site_fract_x
_atom_site_fract_y
_atom_site_fract_z
_atom_site_U_iso_or_equiv
_atom_site_adp_type
_atom_site_occupancy
_atom_site_symmetry_multiplicity
_atom_site_calc_flag
_atom_site_refinement_flags
Ir1 Ir 1.237234(19) 0.642372(8) 0.370437(13) 0.01232(11) Uani 1 1 d .
Cl1A Cl 0.66632(19) 0.97293(8) 0.48328(12) 0.0421(4) Uani 1 1 d .
Cl1B Cl 0.66567(19) 0.83947(9) 0.50963(13) 0.0424(4) Uani 1 1 d .
Cl1 Cl 0.7802(2) 0.72983(11) 0.31009(15) 0.0646(6) Uani 1 1 d .
Cl2A Cl 0.9794(2) 0.90880(13) 0.4359(2) 0.0794(9) Uani 1 1 d .
Cl2B Cl 0.78075(19) 0.91837(9) 0.26306(17) 0.0584(6) Uani 1 1 d .
O1 O 1.0002(3) 0.48965(17) 0.3533(2) 0.0167(8) Uani 1 1 d .
O2 O 1.4462(4) 0.75136(17) 0.2398(3) 0.0195(8) Uani 1 1 d .
N1 N 1.1551(4) 0.56217(19) 0.3991(3) 0.0129(9) Uani 1 1 d .
N2 N 1.3214(4) 0.7168(2) 0.3257(3) 0.0147(9) Uani 1 1 d .
N3 N 1.3884(5) 0.64689(19) 0.4920(3) 0.0166(11) Uani 1 1 d .
N4 N 1.1462(4) 0.6909(2) 0.4557(3) 0.0143(9) Uani 1 1 d .
N5 N 1.0278(4) 0.7185(2) 0.4479(3) 0.0179(10) Uani 1 1 d .
H5A H 0.9635 0.7213 0.3991 0.022 Uiso 1 1 calc R
C?1 C 1.3941(5) 0.7017(3) 0.2710(4) 0.0195(12) Uani 1 1 d .
C1S C 0.6486(7) 0.9127(3) 0.5545(5) 0.0374(16) Uani 1 1 d .
H1SA H 0.5598 0.9156 0.5665 0.045 Uiso 1 1 calc R
H1SB H 0.7167 0.9173 0.6111 0.045 Uiso 1 1 calc R
C2S C 0.861(2) 0.8746(5) 0.3575(8) 0.144(8) Uani 1 1 d .
H2SA H 0.7910 0.8597 0.3851 0.173 Uiso 1 1 calc R
H2SB H 0.9007 0.8380 0.3371 0.173 Uiso 1 1 calc R
C111 C 1.1813(5) 0.5157(2) 0.4615(3) 0.0152(11) Uani 1 1 d .
C112 C 1.2761(5) 0.5080(3) 0.5416(4) 0.0172(11) Uani 1 1 d .
H11A H 1.3430 0.5379 0.5633 0.021 Uiso 1 1 calc R
C113 C 1.2683(5) 0.4550(3) 0.5879(3) 0.0178(11) Uani 1 1 d .
H11B H 1.3314 0.4487 0.6428 0.021 Uiso 1 1 calc R
C114 C 1.1710(6) 0.4100(2) 0.5571(4) 0.0203(12) Uani 1 1 d .
H11C H 1.1709 0.3739 0.5908 0.024 Uiso 1 1 calc R
C115 C 1.0752(6) 0.4173(2) 0.4785(4) 0.0195(12) Uani 1 1 d .
H11D H 1.0077 0.3876 0.4573 0.023 Uiso 1 1 calc R
C116 C 1.0837(5) 0.4712(2) 0.4319(3) 0.0166(11) Uani 1 1 d .
C121 C 1.0771(6) 0.6365(2) 0.2650(4) 0.0152(12) Uani 1 1 d .
C122 C 1.0341(5) 0.6773(3) 0.1944(4) 0.0204(12) Uani 1 1 d .
H12A H 1.0856 0.7129 0.1917 0.024 Uiso 1 1 calc R
C123 C 0.9184(6) 0.6671(3) 0.1283(4) 0.0227(12) Uani 1 1 d .
H12B H 0.8923 0.6956 0.0812 0.027 Uiso 1 1 calc R
C124 C 0.8395(6) 0.6151(3) 0.1307(4) 0.0253(13) Uani 1 1 d .
H12C H 0.7593 0.6089 0.0861 0.030 Uiso 1 1 calc R
C125 C 0.8786(5) 0.5729(3) 0.1978(4) 0.0216(12) Uani 1 1 d .
H12D H 0.8267 0.5373 0.1996 0.026 Uiso 1 1 calc R
C126 C 0.9969(5) 0.5837(3) 0.2635(3) 0.0159(11) Uani 1 1 d .
C127 C 1.0476(5) 0.5456(2) 0.3383(3) 0.0148(11) Uani 1 1 d .
C211 C 1.3268(5) 0.7806(3) 0.3340(4) 0.0200(12) Uani 1 1 d .
C212 C 1.2735(6) 0.8211(3) 0.3823(4) 0.0187(11) Uani 1 1 d .
H21A H 1.2198 0.8076 0.4193 0.022 Uiso 1 1 calc R
C213 C 1.3019(6) 0.8833(3) 0.3746(4) 0.0242(13) Uani 1 1 d .
H21B H 1.2659 0.9128 0.4065 0.029 Uiso 1 1 calc R
C214 C 1.3825(6) 0.9027(3) 0.3207(4) 0.0281(14) Uani 1 1 d .
H21C H 1.4021 0.9452 0.3183 0.034 Uiso 1 1 calc R
C215 C 1.4344(6) 0.8618(2) 0.2708(5) 0.0237(14) Uani 1 1 d .
H21D H 1.4864 0.8748 0.2325 0.028 Uiso 1 1 calc R
C216 C 1.4058(5) 0.8011(3) 0.2805(4) 0.0197(12) Uani 1 1 d .
C221 C 1.3428(5) 0.6000(3) 0.2948(3) 0.0181(11) Uani 1 1 d .
C222 C 1.3567(5) 0.5362(3) 0.2817(4) 0.0181(11) Uani 1 1 d .
H22A H 1.3155 0.5077 0.3120 0.022 Uiso 1 1 calc R
C223 C 1.4301(5) 0.5150(3) 0.2249(4) 0.0215(12) Uani 1 1 d .
H22B H 1.4349 0.4721 0.2150 0.026 Uiso 1 1 calc R
C224 C 1.4969(6) 0.5557(3) 0.1820(4) 0.0245(13) Uani 1 1 d .
H22C H 1.5476 0.5407 0.1440 0.029 Uiso 1 1 calc R
C225 C 1.4882(6) 0.6176(3) 0.1956(4) 0.0235(13) Uani 1 1 d .
H22D H 1.5333 0.6459 0.1674 0.028 Uiso 1 1 calc R
C226 C 1.4125(6) 0.6387(2) 0.2513(4) 0.0165(12) Uani 1 1 d .
C311 C 1.5135(5) 0.6250(3) 0.5053(4) 0.0193(12) Uani 1 1 d .
H31A H 1.5406 0.6090 0.4564 0.023 Uiso 1 1 calc R
C312 C 1.6029(6) 0.6248(3) 0.5863(4) 0.0235(13) Uani 1 1 d .
H31B H 1.6893 0.6079 0.5935 0.028 Uiso 1 1 calc R
C313 C 1.5657(6) 0.6498(3) 0.6580(4) 0.0216(13) Uani 1 1 d .
H31C H 1.6264 0.6504 0.7147 0.026 Uiso 1 1 calc R
C314 C 1.4375(6) 0.6740(3) 0.6452(4) 0.0217(12) Uani 1 1 d .
H31D H 1.4094 0.6914 0.6928 0.026 Uiso 1 1 calc R
C315 C 1.3524(5) 0.6722(2) 0.5614(4) 0.0166(11) Uani 1 1 d .
C321 C 1.2162(5) 0.6970(2) 0.5397(4) 0.0173(11) Uani 1 1 d .
C322 C 1.1415(5) 0.7286(3) 0.5877(4) 0.0192(11) Uani 1 1 d .
H32A H 1.1663 0.7391 0.6484 0.023 Uiso 1 1 calc R
C323 C 1.0238(5) 0.7409(3) 0.5267(4) 0.0217(12) Uani 1 1 d .
H32B H 0.9504 0.7622 0.5384 0.026 Uiso 1 1 calc R

loop_
_atom_site_aniso_label
_atom_site_aniso_U_11
_atom_site_aniso_U_22
_atom_site_aniso_U_33
_atom_site_aniso_U_23
_atom_site_aniso_U_13
_atom_site_aniso_U_12
Ir1 0.01392(16) 0.01127(16) 0.01181(16) -0.00009(7) 0.00341(10) 0.00007(7)
Cl1A 0.0563(11) 0.0311(9) 0.0404(10) 0.0040(8) 0.0150(8) -0.0051(8)
Cl1B 0.0472(11) 0.0331(9) 0.0486(11) 0.0006(9) 0.0157(9) 0.0012(8)
Cl1 0.0624(13) 0.0582(14) 0.0587(13) 0.0138(11) -0.0108(11) 0.0012(11)
Cl2A 0.0527(12) 0.0855(18) 0.106(2) 0.0559(17) 0.0316(13) 0.0167(12)
Cl2B 0.0385(10) 0.0414(11) 0.1016(18) -0.0201(11) 0.0294(10) -0.0029(9)
O1 0.0139(17) 0.0177(19) 0.0170(19) 0.0017(15) 0.0011(14) 0.0014(15)
O2 0.0190(19) 0.016(2) 0.025(2) 0.0044(16) 0.0083(16) -0.0004(16)
N1 0.015(2) 0.013(2) 0.013(2) -0.0039(17) 0.0074(17) -0.0010(17)
N2 0.021(2) 0.009(2) 0.014(2) -0.0038(17) 0.0032(18) -0.0002(18)
N3 0.022(3) 0.015(3) 0.014(3) 0.0013(17) 0.008(2) -0.0010(18)
N4 0.012(2) 0.013(2) 0.019(2) 0.0031(18) 0.0069(17) 0.0011(17)
N5 0.019(2) 0.016(2) 0.020(2) -0.0011(19) 0.0059(18) -0.0001(19)
C?1 0.023(3) 0.017(3) 0.017(3) 0.005(2) 0.003(2) -0.001(2)
C1S 0.040(4) 0.032(4) 0.040(4) 0.009(3) 0.009(3) 0.002(3)
C2S 0.37(3) 0.040(6) 0.067(8) 0.012(5) 0.126(13) -0.023(10)
C111 0.019(3) 0.012(3) 0.017(3) -0.003(2) 0.009(2) 0.000(2)
C112 0.011(2) 0.019(3) 0.022(3) -0.004(2) 0.004(2) -0.001(2)
C113 0.018(3) 0.022(3) 0.016(3) -0.001(2) 0.009(2) 0.002(2)
C114 0.031(3) 0.010(3) 0.023(3) 0.003(2) 0.014(2) 0.004(2)
C115 0.026(3) 0.012(3) 0.025(3) 0.000(2) 0.015(2) -0.002(2)
C116 0.020(3) 0.013(3) 0.019(3) 0.000(2) 0.011(2) 0.003(2)
C121 0.023(3) 0.011(3) 0.012(3) -0.0023(19) 0.006(2) 0.003(2)
C122 0.020(3) 0.015(3) 0.025(3) -0.001(2) 0.006(2) 0.001(2)
C123 0.029(3) 0.016(3) 0.021(3) -0.001(2) 0.002(2) 0.003(3)
C124 0.022(3) 0.025(3) 0.028(3) -0.008(3) 0.004(2) -0.003(3)
C125 0.018(3) 0.020(3) 0.024(3) -0.003(2) 0.001(2) 0.000(2)
C126 0.014(2) 0.020(3) 0.013(3) -0.005(2) 0.002(2) -0.005(2)
C127 0.013(2) 0.014(3) 0.019(3) -0.004(2) 0.006(2) -0.004(2)
C211 0.019(3) 0.019(3) 0.018(3) 0.001(2) -0.002(2) -0.005(2)
C212 0.023(3) 0.017(3) 0.014(3) 0.002(2) 0.001(2) -0.002(2)
C213 0.030(3) 0.017(3) 0.021(3) 0.000(2) -0.002(2) 0.001(3)
C214 0.034(3) 0.010(3) 0.032(3) 0.008(3) -0.006(3) -0.002(3)
C215 0.018(3) 0.021(3) 0.028(4) 0.007(2) -0.001(3) -0.006(2)
C216 0.016(3) 0.018(3) 0.025(3) 0.003(2) 0.004(2) -0.001(2)
C221 0.019(3) 0.018(3) 0.013(3) -0.002(2) -0.004(2) -0.002(2)
C222 0.020(3) 0.017(3) 0.018(3) -0.004(2) 0.006(2) 0.000(2)
C223 0.020(3) 0.020(3) 0.023(3) -0.006(2) 0.003(2) 0.005(2)
C224 0.026(3) 0.031(3) 0.019(3) -0.003(3) 0.011(2) 0.003(3)
C225 0.026(3) 0.026(3) 0.021(3) 0.008(3) 0.011(2) 0.005(3)
C226 0.012(3) 0.018(3) 0.018(3) 0.001(2) 0.000(2) 0.0017(19)
C311 0.019(3) 0.021(3) 0.021(3) 0.005(2) 0.011(2) 0.002(2)
C312 0.019(3) 0.023(3) 0.026(3) -0.001(3) 0.002(2) 0.003(3)
C313 0.021(3) 0.022(3) 0.018(3) -0.005(2) -0.001(3) -0.001(2)
C314 0.028(3) 0.020(3) 0.018(3) 0.001(2) 0.008(2) -0.005(2)
C315 0.020(3) 0.007(2) 0.023(3) 0.002(2) 0.007(2) 0.001(2)
C321 0.020(3) 0.014(3) 0.019(3) -0.002(2) 0.007(2) -0.003(2)
C322 0.019(3) 0.020(3) 0.016(3) -0.003(2) 0.000(2) 0.000(2)
C323 0.017(3) 0.019(3) 0.031(3) -0.003(2) 0.009(2) 0.000(2)

loop_
_atom_type_symbol
_atom_type_description
_atom_type_scat_dispersion_real
_atom_type_scat_dispersion_imag
_atom_type_scat_source
C C 0.0033 0.0016 'International Tables Vol C Tables 4.2.6.8 and 6.1.1.4'
H H 0.0000 0.0000 'International Tables Vol C Tables 4.2.6.8 and 6.1.1.4'
N N 0.0061 0.0033 'International Tables Vol C Tables 4.2.6.8 and 6.1.1.4'
O O 0.0106 0.0060 'International Tables Vol C Tables 4.2.6.8 and 6.1.1.4'
Cl Cl 0.1484 0.1585 'International Tables Vol C Tables 4.2.6.8 and 6.1.1.4'
Ir Ir -1.4442 7.9887 'International Tables Vol C Tables 4.2.6.8 and 6.1.1.4'

loop_
_geom_angle_atom_site_label_1
_geom_angle_atom_site_label_2
_geom_angle_atom_site_label_3
_geom_angle
C121 Ir1 C221 86.9(2)
C121 Ir1 N1 79.95(19)
C221 Ir1 N1 93.39(19)
C121 Ir1 N2 95.8(2)
C221 Ir1 N2 79.45(19)
N1 Ir1 N2 171.94(16)
C121 Ir1 N4 98.3(2)
C221 Ir1 N4 174.05(18)
N1 Ir1 N4 90.47(16)
N2 Ir1 N4 96.97(16)
C121 Ir1 N3 172.6(2)
C221 Ir1 N3 99.25(19)
N1 Ir1 N3 95.39(16)
N2 Ir1 N3 89.46(17)
N4 Ir1 N3 75.85(17)
C127 O1 C116 104.2(4)
C?1 O2 C216 105.1(4)
C127 N1 C111 106.7(4)
C127 N1 Ir1 113.4(3)
C111 N1 Ir1 139.7(3)
C?1 N2 C211 107.0(5)
C?1 N2 Ir1 113.0(4)
C211 N2 Ir1 140.0(4)
C311 N3 C315 118.2(5)
C311 N3 Ir1 125.3(4)
C315 N3 Ir1 116.5(4)
C321 N4 N5 107.3(4)
C321 N4 Ir1 117.2(3)
N5 N4 Ir1 135.5(3)
C323 N5 N4 108.8(4)
C323 N5 H5A 125.6
N4 N5 H5A 125.6
N2 C?1 O2 112.6(5)
N2 C?1 C226 120.6(5)
O2 C?1 C226 126.8(5)
Cl1A C1S Cl1B 112.3(4)
Cl1A C1S H1SA 109.1
Cl1B C1S H1SA 109.1
Cl1A C1S H1SB 109.1
Cl1B C1S H1SB 109.1
H1SA C1S H1SB 107.9
Cl2A C2S Cl2B 118.1(6)
Cl2A C2S H2SA 107.8
Cl2B C2S H2SA 107.8
Cl2A C2S H2SB 107.8
Cl2B C2S H2SB 107.8
H2SA C2S H2SB 107.1
N1 C111 C116 106.2(4)
N1 C111 C112 133.7(5)
C116 C111 C112 120.1(5)
C113 C112 C111 117.0(5)
C113 C112 H11A 121.5
C111 C112 H11A 121.5
C112 C113 C114 122.6(5)
C112 C113 H11B 118.7
C114 C113 H11B 118.7
C115 C114 C113 121.2(5)
C115 C114 H11C 119.4
C113 C114 H11C 119.4
C114 C115 C116 115.9(5)
C114 C115 H11D 122.0
C116 C115 H11D 122.0
O1 C116 C111 109.5(4)
O1 C116 C115 127.3(5)
C111 C116 C115 123.2(5)
C122 C121 C126 115.8(5)
C122 C121 Ir1 129.3(4)
C126 C121 Ir1 114.8(4)
C123 C122 C121 121.9(5)
C123 C122 H12A 119.1
C121 C122 H12A 119.1
C122 C123 C124 120.5(5)
C122 C123 H12B 119.8
C124 C123 H12B 119.8
C125 C124 C123 119.9(5)
C125 C124 H12C 120.0
C123 C124 H12C 120.0
C124 C125 C126 118.7(5)
C124 C125 H12D 120.6
C126 C125 H12D 120.6
C125 C126 C121 123.1(5)
C125 C126 C127 125.2(5)
C121 C126 C127 111.6(4)
N1 C127 O1 113.3(4)
N1 C127 C126 120.2(5)
O1 C127 C126 126.4(4)
C212 C211 C216 120.9(5)
C212 C211 N2 132.9(5)
C216 C211 N2 106.2(5)
C211 C212 C213 116.8(5)
C211 C212 H21A 121.6
C213 C212 H21A 121.6
C212 C213 C214 121.2(6)
C212 C213 H21B 119.4
C214 C213 H21B 119.4
C215 C214 C213 121.8(5)
C215 C214 H21C 119.1
C213 C214 H21C 119.1
C216 C215 C214 115.5(6)
C216 C215 H21D 122.2
C214 C215 H21D 122.2
C215 C216 O2 127.2(5)
C215 C216 C211 123.7(6)
O2 C216 C211 109.1(5)
C226 C221 C222 115.8(5)
C226 C221 Ir1 115.9(4)
C222 C221 Ir1 128.3(4)
C223 C222 C221 120.8(5)
C223 C222 H22A 119.6
C221 C222 H22A 119.6
C222 C223 C224 121.1(5)
C222 C223 H22B 119.4
C224 C223 H22B 119.4
C225 C224 C223 119.2(5)
C225 C224 H22C 120.4
C223 C224 H22C 120.4
C224 C225 C226 119.4(5)
C224 C225 H22D 120.3
C226 C225 H22D 120.3
C225 C226 C221 123.7(5)
C225 C226 C?1 125.4(5)
C221 C226 C?1 110.9(5)
N3 C311 C312 122.7(6)
N3 C311 H31A 118.7
C312 C311 H31A 118.7
C311 C312 C313 119.3(6)
C311 C312 H31B 120.4
C313 C312 H31B 120.4
C312 C313 C314 118.9(6)
C312 C313 H31C 120.6
C314 C313 H31C 120.6
C315 C314 C313 118.5(5)
C315 C314 H31D 120.7
C313 C314 H31D 120.7
N3 C315 C314 122.4(5)
N3 C315 C321 114.2(5)
C314 C315 C321 123.5(5)
N4 C321 C322 110.3(5)
N4 C321 C315 116.0(5)
C322 C321 C315 133.7(5)
C323 C322 C321 103.7(5)
C323 C322 H32A 128.2
C321 C322 H32A 128.2
N5 C323 C322 109.9(5)
N5 C323 H32B 125.0
C322 C323 H32B 125.0

loop_
_geom_bond_atom_site_label_1
_geom_bond_atom_site_label_2
_geom_bond_distance
Ir1 C121 2.028(6)
Ir1 C221 2.035(6)
Ir1 N1 2.045(4)
Ir1 N2 2.050(4)
Ir1 N4 2.113(4)
Ir1 N3 2.141(5)
Cl1A C1S 1.766(7)
Cl1B C1S 1.771(7)
Cl2A C2S 1.677(17)
Cl2B C2S 1.780(14)
O1 C127 1.358(6)
O1 C116 1.374(6)
O2 C?1 1.358(7)
O2 C216 1.378(7)
N1 C127 1.320(6)
N1 C111 1.387(7)
N2 C?1 1.323(7)
N2 C211 1.396(7)
N3 C311 1.349(8)
N3 C315 1.358(7)
N4 C321 1.339(7)
N4 N5 1.346(6)
N5 C323 1.342(7)
N5 H5A 0.8800
C?1 C226 1.431(7)
C1S H1SA 0.9900
C1S H1SB 0.9900
C2S H2SA 0.9900
C2S H2SB 0.9900
C111 C116 1.393(8)
C111 C112 1.395(7)
C112 C113 1.378(8)
C112 H11A 0.9500
C113 C114 1.402(8)
C113 H11B 0.9500
C114 C115 1.382(8)
C114 H11C 0.9500
C115 C116 1.399(7)
C115 H11D 0.9500
C121 C122 1.402(8)
C121 C126 1.416(8)
C122 C123 1.390(8)
C122 H12A 0.9500
C123 C124 1.406(9)
C123 H12B 0.9500
C124 C125 1.379(9)
C124 H12C 0.9500
C125 C126 1.406(7)
C125 H12D 0.9500
C126 C127 1.425(7)
C211 C212 1.371(8)
C211 C216 1.391(8)
C212 C213 1.399(9)
C212 H21A 0.9500
C213 C214 1.402(9)
C213 H21B 0.9500
C214 C215 1.386(9)
C214 H21C 0.9500
C215 C216 1.373(7)
C215 H21D 0.9500
C221 C226 1.398(8)
C221 C222 1.418(8)
C222 C223 1.395(8)
C222 H22A 0.9500
C223 C224 1.402(8)
C223 H22B 0.9500
C224 C225 1.372(9)
C224 H22C 0.9500
C225 C226 1.397(8)
C225 H22D 0.9500
C311 C312 1.370(8)
C311 H31A 0.9500
C312 C313 1.393(9)
C312 H31B 0.9500
C313 C314 1.398(9)
C313 H31C 0.9500
C314 C315 1.385(8)
C314 H31D 0.9500
C315 C321 1.471(7)
C321 C322 1.396(8)
C322 C323 1.373(8)
C322 H32A 0.9500
C323 H32B 0.9500

loop_
_geom_torsion_atom_site_label_1
_geom_torsion_atom_site_label_2
_geom_torsion_atom_site_label_3
_geom_torsion_atom_site_label_4
_geom_torsion
C121 Ir1 N1 C127 1.7(4)
C221 Ir1 N1 C127 -84.5(4)
N2 Ir1 N1 C127 -57.3(13)
N4 Ir1 N1 C127 100.0(4)
N3 Ir1 N1 C127 175.9(4)
C121 Ir1 N1 C111 176.2(5)
C221 Ir1 N1 C111 90.0(5)
N2 Ir1 N1 C111 117.1(11)
N4 Ir1 N1 C111 -85.5(5)
N3 Ir1 N1 C111 -9.6(5)
C121 Ir1 N2 C?1 -83.6(4)
C221 Ir1 N2 C?1 2.1(4)
N1 Ir1 N2 C?1 -25.5(13)
N4 Ir1 N2 C?1 177.3(4)
N3 Ir1 N2 C?1 101.6(4)
C121 Ir1 N2 C211 95.9(5)
C221 Ir1 N2 C211 -178.4(6)
N1 Ir1 N2 C211 154.0(10)
N4 Ir1 N2 C211 -3.2(5)
N3 Ir1 N2 C211 -78.8(5)
C121 Ir1 N3 C311 144.3(13)
C221 Ir1 N3 C311 -0.9(5)
N1 Ir1 N3 C311 93.4(4)
N2 Ir1 N3 C311 -80.1(4)
N4 Ir1 N3 C311 -177.5(5)
C121 Ir1 N3 C315 -33.4(16)
C221 Ir1 N3 C315 -178.6(4)
N1 Ir1 N3 C315 -84.2(4)
N2 Ir1 N3 C315 102.2(4)
N4 Ir1 N3 C315 4.9(4)
C121 Ir1 N4 C321 170.9(4)
C221 Ir1 N4 C321 -39.4(19)
N1 Ir1 N4 C321 91.0(4)
N2 Ir1 N4 C321 -92.1(4)
N3 Ir1 N4 C321 -4.5(4)
C121 Ir1 N4 N5 -7.9(5)
C221 Ir1 N4 N5 141.8(17)
N1 Ir1 N4 N5 -87.8(5)
N2 Ir1 N4 N5 89.1(5)
N3 Ir1 N4 N5 176.8(5)
C321 N4 N5 C323 -0.7(6)
Ir1 N4 N5 C323 178.2(4)
C211 N2 C?1 O2 -1.5(6)
Ir1 N2 C?1 O2 178.2(3)
C211 N2 C?1 C226 177.7(5)
Ir1 N2 C?1 C226 -2.6(6)
C216 O2 C?1 N2 1.9(6)
C216 O2 C?1 C226 -177.2(5)
C127 N1 C111 C116 1.0(5)
Ir1 N1 C111 C116 -173.7(4)
C127 N1 C111 C112 -176.7(5)
Ir1 N1 C111 C112 8.6(9)
N1 C111 C112 C113 178.0(5)
C116 C111 C112 C113 0.5(7)
C111 C112 C113 C114 0.4(8)
C112 C113 C114 C115 -1.3(8)
C113 C114 C115 C116 1.2(8)
C127 O1 C116 C111 -1.3(5)
C127 O1 C116 C115 177.5(5)
N1 C111 C116 O1 0.2(5)
C112 C111 C116 O1 178.3(4)
N1 C111 C116 C115 -178.7(5)
C112 C111 C116 C115 -0.6(8)
C114 C115 C116 O1 -179.0(5)
C114 C115 C116 C111 -0.3(8)
C221 Ir1 C121 C122 -87.8(5)
N1 Ir1 C121 C122 178.2(6)
N2 Ir1 C121 C122 -8.7(5)
N4 Ir1 C121 C122 89.2(5)
N3 Ir1 C121 C122 126.6(13)
C221 Ir1 C121 C126 93.1(4)
N1 Ir1 C121 C126 -0.9(4)
N2 Ir1 C121 C126 172.1(4)
N4 Ir1 C121 C126 -89.9(4)
N3 Ir1 C121 C126 -52.6(16)
C126 C121 C122 C123 1.4(8)
Ir1 C121 C122 C123 -177.8(4)
C121 C122 C123 C124 0.4(9)
C122 C123 C124 C125 -1.6(9)
C123 C124 C125 C126 0.8(9)
C124 C125 C126 C121 1.0(9)
C124 C125 C126 C127 177.7(5)
C122 C121 C126 C125 -2.1(8)
Ir1 C121 C126 C125 177.2(4)
C122 C121 C126 C127 -179.2(5)
Ir1 C121 C126 C127 0.1(6)
C111 N1 C127 O1 -2.0(6)
Ir1 N1 C127 O1 174.3(3)
C111 N1 C127 C126 -178.6(4)
Ir1 N1 C127 C126 -2.3(6)
C116 O1 C127 N1 2.1(5)
C116 O1 C127 C126 178.4(5)
C125 C126 C127 N1 -175.5(5)
C121 C126 C127 N1 1.5(7)
C125 C126 C127 O1 8.3(9)
C121 C126 C127 O1 -174.6(5)
C?1 N2 C211 C212 -178.6(6)
Ir1 N2 C211 C212 1.8(10)
C?1 N2 C211 C216 0.4(6)
Ir1 N2 C211 C216 -179.1(4)
C216 C211 C212 C213 0.4(8)
N2 C211 C212 C213 179.3(5)
C211 C212 C213 C214 -0.8(8)
C212 C213 C214 C215 1.9(9)
C213 C214 C215 C216 -2.4(9)
C214 C215 C216 O2 -179.1(5)
C214 C215 C216 C211 2.0(9)
C?1 O2 C216 C215 179.4(6)
C?1 O2 C216 C211 -1.6(6)
C212 C211 C216 C215 -1.1(9)
N2 C211 C216 C215 179.8(5)
C212 C211 C216 O2 179.9(5)
N2 C211 C216 O2 0.7(6)
C121 Ir1 C221 C226 95.1(4)
N1 Ir1 C221 C226 174.9(4)
N2 Ir1 C221 C226 -1.4(4)
N4 Ir1 C221 C226 -54.8(19)
N3 Ir1 C221 C226 -89.1(4)
C121 Ir1 C221 C222 -86.0(5)
N1 Ir1 C221 C222 -6.3(5)
N2 Ir1 C221 C222 177.5(5)
N4 Ir1 C221 C222 124.0(17)
N3 Ir1 C221 C222 89.8(5)
C226 C221 C222 C223 -3.3(8)
Ir1 C221 C222 C223 177.9(4)
C221 C222 C223 C224 2.7(8)
C222 C223 C224 C225 -0.8(9)
C223 C224 C225 C226 -0.4(9)
C224 C225 C226 C221 -0.3(9)
C224 C225 C226 C?1 -179.6(6)
C222 C221 C226 C225 2.1(8)
Ir1 C221 C226 C225 -178.9(5)
C222 C221 C226 C?1 -178.5(5)
Ir1 C221 C226 C?1 0.5(6)
N2 C?1 C226 C225 -179.2(5)
O2 C?1 C226 C225 -0.1(9)
N2 C?1 C226 C221 1.4(8)
O2 C?1 C226 C221 -179.5(5)
C315 N3 C311 C312 2.9(8)
Ir1 N3 C311 C312 -174.7(4)
N3 C311 C312 C313 -1.9(9)
C311 C312 C313 C314 0.4(9)
C312 C313 C314 C315 0.0(8)
C311 N3 C315 C314 -2.4(8)
Ir1 N3 C315 C314 175.4(4)
C311 N3 C315 C321 177.6(5)
Ir1 N3 C315 C321 -4.6(6)
C313 C314 C315 N3 1.0(8)
C313 C314 C315 C321 -179.0(5)
N5 N4 C321 C322 0.6(6)
Ir1 N4 C321 C322 -178.5(4)
N5 N4 C321 C315 -177.4(4)
Ir1 N4 C321 C315 3.5(6)
N3 C315 C321 N4 0.7(7)
C314 C315 C321 N4 -179.3(5)
N3 C315 C321 C322 -176.7(6)
C314 C315 C321 C322 3.3(10)
N4 C321 C322 C323 -0.3(6)
C315 C321 C322 C323 177.2(6)
N4 N5 C323 C322 0.5(6)
C321 C322 C323 N5 -0.1(6)
